data_4066697
loop_
_publ_author_name
'Sternberg, Michelle'
'Suresh, Cherumuttathu H.'
'Mohr, Fabian'

_publ_section_title
;
 2-Thia-1,3,5-triaza-7-phosphaadamantane-2,2-dioxide Revisited:
 Computational and Experimental Studies of a Neglected Phosphine
;
_journal_issue 17
_journal_name_full Organometallics
_journal_page_first 3922
_journal_paper_doi 10.1021/om100579e
_journal_volume 29
_journal_year 2010
_chemical_formula_sum 'C15 H25 Cl2 N3 O2 P Rh S'
_chemical_formula_weight 516.22
_space_group_IT_number 14
_symmetry_cell_setting monoclinic
_symmetry_space_group_name_Hall '-P 2ybc'
_symmetry_space_group_name_H-M 'P 1 21/c 1'
_atom_sites_solution_hydrogens geom
_atom_sites_solution_primary direct
_atom_sites_solution_secondary difmap
_audit_creation_method SHELXL-97
_cell_angle_alpha 90.00
_cell_angle_beta 91.221(3)
_cell_angle_gamma 90.00
_cell_formula_units_Z 4
_cell_length_a 10.3140(3)
_cell_length_b 7.2646(2)
_cell_length_c 25.8648(9)
_cell_measurement_reflns_used 6456
_cell_measurement_temperature 150
_cell_measurement_theta_max 29.332
_cell_measurement_theta_min 2.9067
_cell_volume 1937.53(10)
_computing_cell_refinement
;
 CrysAlisPro, Oxford Diffraction Ltd.,
 Version 1.171.33.55 (release 05-01-2010 CrysAlis171 .NET)
 (compiled Jan 5 2010,16:28:46)
;
_computing_data_collection
;
 CrysAlisPro, Oxford Diffraction Ltd.,
 Version 1.171.33.55 (release 05-01-2010 CrysAlis171 .NET)
 (compiled Jan 5 2010,16:28:46)
;
_computing_data_reduction
;
 CrysAlisPro, Oxford Diffraction Ltd.,
 Version 1.171.33.55 (release 05-01-2010 CrysAlis171 .NET)
 (compiled Jan 5 2010,16:28:46)
;
_computing_molecular_graphics
;
 OLEX2: a complete structure solution, refinement and analysis program.
 Dolomanov et al., J. Appl. Cryst. (2009). 42, 339-341
;
_computing_publication_material
;
 OLEX2: a complete structure solution, refinement and analysis program.
 Dolomanov et al., J. Appl. Cryst. (2009). 42, 339-341
;
_computing_structure_refinement 'SHELXL-97 (Sheldrick, 1997)'
_computing_structure_solution 'SHELXS-97 (Sheldrick, 1990)'
_diffrn_ambient_temperature 150.0
_diffrn_detector_area_resol_mean 16.2705
_diffrn_measured_fraction_theta_full 0.999
_diffrn_measured_fraction_theta_max 0.848
_diffrn_measurement_details
;
 1 omega 47.00 90.00 1.0000 32.0000
 omega____ theta____ kappa____ phi______ frames
 - 17.8225 37.0000 -120.0000 43
 2 omega -48.00 3.00 1.0000 32.0000
 omega____ theta____ kappa____ phi______ frames
 - -19.5412 115.0000 167.0000 51
 3 omega -43.00 46.00 1.0000 32.0000
 omega____ theta____ kappa____ phi______ frames
 - -19.5412 77.0000 120.0000 89
 4 omega -87.00 10.00 1.0000 32.0000
 omega____ theta____ kappa____ phi______ frames
 - -19.5412 -77.0000 0.0000 97
;
_diffrn_measurement_device_type 'Xcalibur, Eos, Gemini ultra'
_diffrn_measurement_method '\w scans'
_diffrn_orient_matrix_UB_11 -0.0556428
_diffrn_orient_matrix_UB_12 0.0520975
_diffrn_orient_matrix_UB_13 0.0062892
_diffrn_orient_matrix_UB_21 0.030724
_diffrn_orient_matrix_UB_22 0.0810784
_diffrn_orient_matrix_UB_23 -0.0088799
_diffrn_orient_matrix_UB_31 -0.0263255
_diffrn_orient_matrix_UB_32 -0.0156473
_diffrn_orient_matrix_UB_33 -0.0251746
_diffrn_radiation_monochromator graphite
_diffrn_radiation_source 'fine-focus sealed tube'
_diffrn_radiation_type 'Mo K\a'
_diffrn_radiation_wavelength 0.7107
_diffrn_reflns_av_R_equivalents 0.0245
_diffrn_reflns_av_sigmaI/netI 0.0342
_diffrn_reflns_limit_h_max 13
_diffrn_reflns_limit_h_min -11
_diffrn_reflns_limit_k_max 9
_diffrn_reflns_limit_k_min -9
_diffrn_reflns_limit_l_max 34
_diffrn_reflns_limit_l_min -34
_diffrn_reflns_number 10661
_diffrn_reflns_theta_full 25.05
_diffrn_reflns_theta_max 29.40
_diffrn_reflns_theta_min 2.91
_exptl_absorpt_coefficient_mu 1.363
_exptl_absorpt_correction_T_max 1.0
_exptl_absorpt_correction_T_min 0.90785
_exptl_absorpt_correction_type multi-scan
_exptl_absorpt_process_details
;
 CrysAlisPro, Oxford Diffraction Ltd.,
 Version 1.171.33.55 (release 05-01-2010 CrysAlis171 .NET)
 (compiled Jan 5 2010,16:28:46)
 Empirical absorption correction using spherical harmonics,
 implemented in SCALE3 ABSPACK scaling algorithm.
;
_exptl_crystal_colour_primary orange
_exptl_crystal_density_diffrn 1.770
_exptl_crystal_density_method 'not measured'
_exptl_crystal_description plate
_exptl_crystal_F_000 1048
_exptl_crystal_size_max 0.1
_exptl_crystal_size_mid 0.07
_exptl_crystal_size_min 0.02
_refine_diff_density_max 0.422
_refine_diff_density_min -0.535
_refine_diff_density_rms 0.099
_refine_ls_extinction_method none
_refine_ls_goodness_of_fit_ref 0.989
_refine_ls_hydrogen_treatment constr
_refine_ls_matrix_type full
_refine_ls_number_parameters 231
_refine_ls_number_reflns 4531
_refine_ls_number_restraints 0
_refine_ls_restrained_S_all 0.989
_refine_ls_R_factor_all 0.0329
_refine_ls_R_factor_gt 0.0249
_refine_ls_shift/su_max 0.001
_refine_ls_shift/su_mean 0.000
_refine_ls_structure_factor_coef Fsqd
_refine_ls_weighting_details
;
calc w=1/[\s^2^(Fo^2^)+(0.0312P)^2^+0.0000P] where P=(Fo^2^+2Fc^2^)/3
;
_refine_ls_weighting_scheme calc
_refine_ls_wR_factor_gt 0.0560
_refine_ls_wR_factor_ref 0.0576
_reflns_number_gt 3815
_reflns_number_total 4531
_reflns_threshold_expression >2sigma(I)
_cod_data_source_file om100579e_si_001.cif
_cod_data_source_block FM443A_2
_cod_depositor_comments
;
The following automatic conversions were performed:

'_symmetry_cell_setting' value 'Monoclinic' changed to 'monoclinic'
according to /home/saulius/struct/CIF-dictionaries/cif_core.dic
dictionary named 'cif_core.dic' version 2.4.1 from 2010-06-29.

Automatic conversion script
Id: cif_fix_values 1715 2011-07-08 13:25:40Z adriana 
;
_cod_database_code 4066697

loop_
_symmetry_equiv_pos_as_xyz
'-x, -y, -z'
'x, y, z'
'-x, y+1/2, -z+1/2'
'x, -y-1/2, z-1/2'

loop_
_atom_site_label
_atom_site_type_symbol
_atom_site_fract_x
_atom_site_fract_y
_atom_site_fract_z
_atom_site_U_iso_or_equiv
_atom_site_adp_type
_atom_site_occupancy
_atom_site_symmetry_multiplicity
_atom_site_calc_flag
_atom_site_refinement_flags
Rh1 Rh 0.834432(15) 0.42856(2) 0.127200(6) 0.01355(6) Uani 1 1 d .
P1 P 1.02195(5) 0.27372(7) 0.11489(2) 0.01432(12) Uani 1 1 d .
Cl2 Cl 0.95699(5) 0.61745(8) 0.18732(2) 0.02499(13) Uani 1 1 d .
Cl1 Cl 0.89379(6) 0.62149(8) 0.05561(2) 0.02596(13) Uani 1 1 d .
S1 S 1.32855(5) 0.18326(8) 0.14654(2) 0.02326(13) Uani 1 1 d .
N3 N 1.28537(17) 0.2884(2) 0.09189(7) 0.0191(4) Uani 1 1 d .
C2 C 1.1688(2) 0.4072(3) 0.09865(9) 0.0199(5) Uani 1 1 d .
H2A H 1.1517 0.4767 0.0663 0.024 Uiso 1 1 calc R
H2B H 1.1872 0.4975 0.1265 0.024 Uiso 1 1 calc R
N1 N 1.16014(18) 0.0144(3) 0.06234(8) 0.0247(4) Uani 1 1 d .
C7 C 0.7171(2) 0.1838(3) 0.13452(11) 0.0317(6) Uani 1 1 d .
O2 O 1.33253(16) 0.3178(2) 0.18650(6) 0.0348(4) Uani 1 1 d .
N2 N 1.20720(18) 0.0390(2) 0.15680(8) 0.0238(4) Uani 1 1 d .
C10 C 0.6446(2) 0.4611(3) 0.16687(9) 0.0232(5) Uani 1 1 d .
C8 C 0.6710(2) 0.2946(3) 0.09197(9) 0.0270(5) Uani 1 1 d .
C3 C 1.0850(2) 0.1350(3) 0.16950(9) 0.0219(5) Uani 1 1 d .
H3B H 1.1007 0.2161 0.1997 0.026 Uiso 1 1 calc R
H3A H 1.0190 0.0427 0.1791 0.026 Uiso 1 1 calc R
C6 C 0.7092(2) 0.2913(3) 0.18034(10) 0.0277(5) Uani 1 1 d .
C4 C 1.1885(2) -0.0832(3) 0.11014(10) 0.0292(6) Uani 1 1 d .
H4B H 1.2681 -0.1571 0.1057 0.035 Uiso 1 1 calc R
H4A H 1.1166 -0.1697 0.1167 0.035 Uiso 1 1 calc R
C9 C 0.6214(2) 0.4633(3) 0.11366(9) 0.0205(5) Uani 1 1 d .
C5 C 1.2620(2) 0.1455(3) 0.05065(9) 0.0247(5) Uani 1 1 d .
H5A H 1.2390 0.2086 0.0178 0.030 Uiso 1 1 calc R
H5B H 1.3437 0.0771 0.0454 0.030 Uiso 1 1 calc R
C1 C 1.0315(2) 0.1022(3) 0.06275(9) 0.0220(5) Uani 1 1 d .
H1A H 0.9642 0.0069 0.0676 0.026 Uiso 1 1 calc R
H1B H 1.0142 0.1629 0.0290 0.026 Uiso 1 1 calc R
C15 C 0.6070(3) 0.6020(4) 0.20597(12) 0.0502(9) Uani 1 1 d .
H15C H 0.6853 0.6539 0.2224 0.075 Uiso 1 1 calc R
H15B H 0.5538 0.5439 0.2323 0.075 Uiso 1 1 calc R
H15A H 0.5573 0.7003 0.1888 0.075 Uiso 1 1 calc R
C11 C 0.7441(3) 0.2282(5) 0.23398(12) 0.0670(11) Uani 1 1 d .
H11A H 0.6662 0.1829 0.2509 0.100 Uiso 1 1 calc R
H11C H 0.7807 0.3315 0.2538 0.100 Uiso 1 1 calc R
H11B H 0.8082 0.1290 0.2323 0.100 Uiso 1 1 calc R
C13 C 0.6585(3) 0.2379(5) 0.03675(12) 0.0640(11) Uani 1 1 d .
H13A H 0.5686 0.2024 0.0289 0.096 Uiso 1 1 calc R
H13C H 0.7159 0.1331 0.0305 0.096 Uiso 1 1 calc R
H13B H 0.6829 0.3410 0.0145 0.096 Uiso 1 1 calc R
C12 C 0.7512(3) -0.0149(4) 0.13215(19) 0.0797(15) Uani 1 1 d .
H12A H 0.6755 -0.0890 0.1411 0.120 Uiso 1 1 calc R
H12C H 0.8226 -0.0406 0.1567 0.120 Uiso 1 1 calc R
H12B H 0.7780 -0.0459 0.0971 0.120 Uiso 1 1 calc R
O1 O 1.43972(16) 0.0729(2) 0.13588(7) 0.0328(4) Uani 1 1 d .
C14 C 0.5521(3) 0.6090(4) 0.08215(13) 0.0462(8) Uani 1 1 d .
H14B H 0.6079 0.6500 0.0542 0.069 Uiso 1 1 calc R
H14C H 0.5317 0.7138 0.1044 0.069 Uiso 1 1 calc R
H14A H 0.4716 0.5578 0.0674 0.069 Uiso 1 1 calc R

loop_
_atom_site_aniso_label
_atom_site_aniso_U_11
_atom_site_aniso_U_22
_atom_site_aniso_U_33
_atom_site_aniso_U_23
_atom_site_aniso_U_13
_atom_site_aniso_U_12
Rh1 0.01145(9) 0.01274(9) 0.01646(9) -0.00036(6) 0.00061(6) -0.00032(6)
P1 0.0120(3) 0.0135(3) 0.0175(3) 0.0010(2) 0.0007(2) -0.0003(2)
Cl2 0.0207(3) 0.0313(3) 0.0229(3) -0.0081(2) -0.0003(2) -0.0062(2)
Cl1 0.0245(3) 0.0294(3) 0.0241(3) 0.0097(2) 0.0023(2) 0.0009(2)
S1 0.0128(3) 0.0284(3) 0.0284(3) 0.0063(2) -0.0021(2) -0.0008(2)
N3 0.0149(10) 0.0189(9) 0.0235(10) 0.0033(7) 0.0027(7) 0.0001(7)
C2 0.0150(11) 0.0161(11) 0.0287(12) 0.0035(9) 0.0018(9) 0.0013(9)
N1 0.0179(10) 0.0212(10) 0.0351(12) -0.0089(8) 0.0038(8) 0.0008(8)
C7 0.0098(12) 0.0174(12) 0.0680(19) 0.0020(11) 0.0069(11) -0.0022(9)
O2 0.0249(10) 0.0512(11) 0.0281(10) -0.0057(8) -0.0069(7) -0.0054(8)
N2 0.0148(10) 0.0246(10) 0.0320(12) 0.0116(8) 0.0009(8) 0.0013(8)
C10 0.0125(11) 0.0278(13) 0.0294(13) -0.0066(9) 0.0061(9) -0.0051(9)
C8 0.0166(12) 0.0341(14) 0.0303(14) -0.0138(10) 0.0018(10) -0.0081(10)
C3 0.0153(11) 0.0262(12) 0.0241(12) 0.0091(9) 0.0014(9) 0.0005(9)
C6 0.0131(12) 0.0380(14) 0.0322(14) 0.0147(11) 0.0005(9) -0.0074(10)
C4 0.0191(12) 0.0159(11) 0.0527(17) 0.0027(10) 0.0048(11) 0.0030(9)
C9 0.0108(11) 0.0199(11) 0.0306(13) 0.0019(9) -0.0015(9) -0.0009(8)
C5 0.0186(12) 0.0307(13) 0.0250(12) -0.0039(10) 0.0061(9) 0.0036(10)
C1 0.0154(11) 0.0244(12) 0.0262(12) -0.0063(9) 0.0004(9) 0.0008(9)
C15 0.0339(17) 0.062(2) 0.056(2) -0.0333(15) 0.0228(14) -0.0185(14)
C11 0.0309(17) 0.117(3) 0.053(2) 0.053(2) -0.0016(14) -0.0134(19)
C13 0.0302(17) 0.113(3) 0.049(2) -0.0509(19) 0.0046(14) -0.0226(18)
C12 0.0228(16) 0.0129(13) 0.204(5) 0.009(2) 0.024(2) -0.0022(12)
O1 0.0146(9) 0.0343(10) 0.0495(12) 0.0121(8) -0.0006(8) 0.0032(7)
C14 0.0181(14) 0.0493(18) 0.071(2) 0.0296(15) -0.0100(13) 0.0008(12)

loop_
_atom_type_symbol
_atom_type_description
_atom_type_scat_dispersion_real
_atom_type_scat_dispersion_imag
_atom_type_scat_source
Rh Rh -1.1178 0.9187 'International Tables Vol C Tables 4.2.6.8 and 6.1.1.4'
O O 0.0106 0.0060 'International Tables Vol C Tables 4.2.6.8 and 6.1.1.4'
N N 0.0061 0.0033 'International Tables Vol C Tables 4.2.6.8 and 6.1.1.4'
S S 0.1246 0.1234 'International Tables Vol C Tables 4.2.6.8 and 6.1.1.4'
C C 0.0033 0.0016 'International Tables Vol C Tables 4.2.6.8 and 6.1.1.4'
H H 0.0000 0.0000 'International Tables Vol C Tables 4.2.6.8 and 6.1.1.4'
P P 0.1023 0.0942 'International Tables Vol C Tables 4.2.6.8 and 6.1.1.4'
Cl Cl 0.1484 0.1585 'International Tables Vol C Tables 4.2.6.8 and 6.1.1.4'

loop_
_geom_angle_atom_site_label_1
_geom_angle_atom_site_label_2
_geom_angle_atom_site_label_3
_geom_angle
P1 Rh1 Cl2 86.32(2)
P1 Rh1 Cl1 87.09(2)
P1 C2 H2A 109.0
P1 C2 H2B 109.0
P1 C3 H3B 109.2
P1 C3 H3A 109.2
P1 C1 H1A 109.4
P1 C1 H1B 109.4
Cl2 Rh1 Cl1 91.51(2)
N3 C2 P1 112.83(13)
N3 C2 H2A 109.0
N3 C2 H2B 109.0
N3 C5 H5A 108.7
N3 C5 H5B 108.7
C2 P1 Rh1 118.44(7)
C2 N3 S1 111.63(14)
C2 N3 C5 111.39(17)
H2A C2 H2B 107.8
N1 C4 N2 114.54(17)
N1 C4 H4B 108.6
N1 C4 H4A 108.6
N1 C5 N3 114.22(17)
N1 C5 H5A 108.7
N1 C5 H5B 108.7
N1 C1 P1 111.15(15)
N1 C1 H1A 109.4
N1 C1 H1B 109.4
C7 Rh1 P1 94.89(6)
C7 Rh1 Cl2 134.30(8)
C7 Rh1 Cl1 134.20(8)
C7 Rh1 C10 63.29(8)
C7 Rh1 C9 63.61(8)
C7 C8 Rh1 71.50(13)
C7 C8 C9 107.0(2)
C7 C8 C13 126.9(3)
C7 C6 Rh1 71.12(13)
C7 C6 C10 107.6(2)
C7 C6 C11 125.9(3)
C7 C12 H12A 109.5
C7 C12 H12C 109.5
C7 C12 H12B 109.5
O2 S1 N3 107.79(10)
O2 S1 N2 109.17(10)
O2 S1 O1 120.95(11)
N2 S1 N3 103.74(9)
N2 C3 P1 112.02(15)
N2 C3 H3B 109.2
N2 C3 H3A 109.2
N2 C4 H4B 108.6
N2 C4 H4A 108.6
C10 Rh1 P1 150.80(6)
C10 Rh1 Cl2 95.49(6)
C10 Rh1 Cl1 121.91(6)
C10 C6 Rh1 74.29(12)
C10 C6 C11 125.9(3)
C10 C9 Rh1 72.27(13)
C10 C9 C8 108.61(19)
C10 C9 C14 127.8(2)
C10 C15 H15C 109.5
C10 C15 H15B 109.5
C10 C15 H15A 109.5
C8 Rh1 P1 112.49(6)
C8 Rh1 Cl2 158.96(6)
C8 Rh1 Cl1 98.53(7)
C8 Rh1 C7 39.06(10)
C8 Rh1 C10 63.51(8)
C8 Rh1 C6 65.27(9)
C8 Rh1 C9 38.59(8)
C8 C7 Rh1 69.43(13)
C8 C7 C12 125.9(3)
C8 C9 Rh1 67.05(12)
C8 C9 C14 123.6(2)
C8 C13 H13A 109.5
C8 C13 H13C 109.5
C8 C13 H13B 109.5
C3 P1 Rh1 116.88(7)
C3 P1 C2 100.56(10)
C3 N2 S1 112.72(14)
C3 N2 C4 111.04(18)
H3B C3 H3A 107.9
C6 Rh1 P1 112.69(7)
C6 Rh1 Cl2 99.53(7)
C6 Rh1 Cl1 157.76(6)
C6 Rh1 C7 38.52(10)
C6 Rh1 C10 38.22(9)
C6 Rh1 C9 63.26(8)
C6 C7 Rh1 70.36(13)
C6 C7 C8 107.9(2)
C6 C7 C12 125.8(3)
C6 C10 Rh1 67.49(12)
C6 C10 C15 123.2(2)
C6 C11 H11A 109.5
C6 C11 H11C 109.5
C6 C11 H11B 109.5
C4 N1 C5 111.34(19)
C4 N1 C1 111.78(18)
C4 N2 S1 109.17(15)
H4B C4 H4A 107.6
C9 Rh1 P1 150.99(6)
C9 Rh1 Cl2 122.52(6)
C9 Rh1 Cl1 94.53(6)
C9 Rh1 C10 36.26(8)
C9 C10 Rh1 71.47(13)
C9 C10 C6 108.52(19)
C9 C10 C15 128.2(2)
C9 C8 Rh1 74.36(12)
C9 C8 C13 125.6(3)
C9 C14 H14B 109.5
C9 C14 H14C 109.5
C9 C14 H14A 109.5
C5 N3 S1 108.79(14)
C5 N1 C1 111.89(18)
H5A C5 H5B 107.6
C1 P1 Rh1 119.89(8)
C1 P1 C2 97.54(10)
C1 P1 C3 99.66(11)
H1A C1 H1B 108.0
C15 C10 Rh1 128.55(16)
H15C C15 H15B 109.5
H15C C15 H15A 109.5
H15B C15 H15A 109.5
C11 C6 Rh1 126.70(17)
H11A C11 H11C 109.5
H11A C11 H11B 109.5
H11C C11 H11B 109.5
C13 C8 Rh1 125.93(18)
H13A C13 H13C 109.5
H13A C13 H13B 109.5
H13C C13 H13B 109.5
C12 C7 Rh1 131.39(17)
H12A C12 H12C 109.5
H12A C12 H12B 109.5
H12C C12 H12B 109.5
O1 S1 N3 107.19(10)
O1 S1 N2 106.70(10)
C14 C9 Rh1 128.21(16)
H14B C14 H14C 109.5
H14B C14 H14A 109.5
H14C C14 H14A 109.5

loop_
_geom_bond_atom_site_label_1
_geom_bond_atom_site_label_2
_geom_bond_distance
Rh1 P1 2.2657(6)
Rh1 Cl2 2.4115(5)
Rh1 Cl1 2.4117(6)
Rh1 C7 2.161(2)
Rh1 C10 2.242(2)
Rh1 C8 2.134(2)
Rh1 C6 2.152(2)
Rh1 C9 2.232(2)
P1 C2 1.855(2)
P1 C3 1.842(2)
P1 C1 1.841(2)
S1 N3 1.6594(18)
S1 O2 1.4226(18)
S1 N2 1.6583(19)
S1 O1 1.4307(17)
N3 C2 1.493(3)
N3 C5 1.504(3)
C2 H2A 0.9900
C2 H2B 0.9900
N1 C4 1.449(3)
N1 C5 1.455(3)
N1 C1 1.472(3)
C7 C8 1.436(4)
C7 C6 1.423(4)
C7 C12 1.487(4)
N2 C3 1.484(3)
N2 C4 1.507(3)
C10 C6 1.441(3)
C10 C9 1.392(3)
C10 C15 1.496(3)
C8 C9 1.446(3)
C8 C13 1.490(3)
C3 H3B 0.9900
C3 H3A 0.9900
C6 C11 1.498(4)
C4 H4B 0.9900
C4 H4A 0.9900
C9 C14 1.507(3)
C5 H5A 0.9900
C5 H5B 0.9900
C1 H1A 0.9900
C1 H1B 0.9900
C15 H15C 0.9800
C15 H15B 0.9800
C15 H15A 0.9800
C11 H11A 0.9800
C11 H11C 0.9800
C11 H11B 0.9800
C13 H13A 0.9800
C13 H13C 0.9800
C13 H13B 0.9800
C12 H12A 0.9800
C12 H12C 0.9800
C12 H12B 0.9800
C14 H14B 0.9800
C14 H14C 0.9800
C14 H14A 0.9800
